data_2200171
loop_
_publ_author_name
'Twamley, Brendan'
'Zehnder, Ralph'
'Shapiro, Pamela J.'

_publ_section_title
;
 Solvated CrBr~2~(thf)~2~, a linear chain in the solid state
;
_journal_issue 2
_journal_name_full 'Acta Crystallographica Section E'
_journal_page_first m80
_journal_page_last m81
_journal_paper_doi 10.1107/S1600536801001660
_journal_volume 57
_journal_year 2001
_chemical_formula_iupac '[Cr Br2 (C4 H8 O)2]'
_chemical_formula_moiety 'C8 H16 Br2 Cr O2'
_chemical_formula_sum 'C8 H16 Br2 Cr O2'
_chemical_formula_weight 356.03
_chemical_name_common CrBr2.2THF
_chemical_name_systematic
;
dibromobis(tetrahydrofuran-O)chromium(II)
;
_space_group_IT_number 2
_symmetry_cell_setting triclinic
_symmetry_space_group_name_Hall '-P 1'
_symmetry_space_group_name_H-M 'P -1'
_audit_creation_method SHELXL-97
_cell_angle_alpha 87.777(3)
_cell_angle_beta 78.619(3)
_cell_angle_gamma 87.281(3)
_cell_formula_units_Z 1
_cell_length_a 4.1043(7)
_cell_length_b 7.4530(13)
_cell_length_c 9.2875(16)
_cell_measurement_reflns_used 839
_cell_measurement_temperature 203(2)
_cell_measurement_theta_max 27.4
_cell_measurement_theta_min 2.2
_cell_volume 278.07(8)
_computing_cell_refinement SMART
_computing_data_collection 'SMART (Bruker, 1997)'
_computing_data_reduction 'SAINT-Plus (Bruker, 1999)'
_computing_molecular_graphics SHELXTL
_computing_publication_material SHELXTL
_computing_structure_refinement SHELXTL
_computing_structure_solution 'SHELXTL (Sheldrick, 1998)'
_diffrn_ambient_temperature 203(2)
_diffrn_detector_area_resol_mean 8.3
_diffrn_measured_fraction_theta_full .992
_diffrn_measured_fraction_theta_max .992
_diffrn_measurement_device_type 'Siemens SMART 1000'
_diffrn_measurement_method \w
_diffrn_radiation_monochromator graphite
_diffrn_radiation_source 'normal-focus sealed tube'
_diffrn_radiation_type MoK\a
_diffrn_radiation_wavelength .71073
_diffrn_reflns_av_R_equivalents .0290
_diffrn_reflns_av_sigmaI/netI .0307
_diffrn_reflns_limit_h_max 4
_diffrn_reflns_limit_h_min -4
_diffrn_reflns_limit_k_max 8
_diffrn_reflns_limit_k_min -8
_diffrn_reflns_limit_l_max 11
_diffrn_reflns_limit_l_min -11
_diffrn_reflns_number 2917
_diffrn_reflns_theta_full 25.00
_diffrn_reflns_theta_max 25.0
_diffrn_reflns_theta_min 2.2
_diffrn_standards_decay_% <0.01
_diffrn_standards_interval_count 'beginning and end'
_diffrn_standards_number '50 frames remeasured'
_exptl_absorpt_coefficient_mu 8.18
_exptl_absorpt_correction_T_max .293
_exptl_absorpt_correction_T_min .184
_exptl_absorpt_correction_type empirical
_exptl_absorpt_process_details '(SADABS; Sheldrick, 1999)'
_exptl_crystal_colour 'pale yellow'
_exptl_crystal_density_diffrn 2.126
_exptl_crystal_density_meas ?
_exptl_crystal_density_method 'not measured'
_exptl_crystal_description plate
_exptl_crystal_F_000 174
_exptl_crystal_size_max .25
_exptl_crystal_size_mid .20
_exptl_crystal_size_min .15
_refine_diff_density_max .577
_refine_diff_density_min -.701
_refine_ls_extinction_method none
_refine_ls_goodness_of_fit_ref 1.08
_refine_ls_hydrogen_treatment constr
_refine_ls_matrix_type full
_refine_ls_number_parameters 61
_refine_ls_number_reflns 962
_refine_ls_number_restraints 0
_refine_ls_restrained_S_all 1.08
_refine_ls_R_factor_all .031
_refine_ls_R_factor_gt .027
_refine_ls_shift/su_max .001
_refine_ls_shift/su_mean .000
_refine_ls_structure_factor_coef Fsqd
_refine_ls_weighting_details 'calc w = 1/[\s^2^(Fo^2^)+(0.0436P)^2^+0.1523P] where P = (Fo^2^+2Fc^2^)/3'
_refine_ls_weighting_scheme calc
_refine_ls_wR_factor_ref .071
_reflns_number_gt 897
_reflns_number_total 962
_reflns_threshold_expression I>2\s(I)
_cod_data_source_file na6034.cif
_cod_data_source_block bt172
_cod_depositor_comments
;
The following automatic conversions were performed:
'_symmetry_cell_setting' value 'Triclinic' changed to 'triclinic'
according to '/home/saulius/struct/CIF-dictionaries/cif_core.dic'
dictionary named 'cif_core.dic' version 2.4.1 from 2010-06-29.

Automatic conversion script
Id: cif_fix_enum 1527 2010-12-29 10:47:43Z saulius 

The following automatic conversions were performed:

'_symmetry_cell_setting' value 'Triclinic' changed to 'triclinic'
according to /home/saulius/struct/CIF-dictionaries/cif_core.dic
dictionary named 'cif_core.dic' version 2.4.1 from 2010-06-29.

Automatic conversion script
Id: cif_fix_values 1715 2011-07-08 13:25:40Z adriana 

The following automatic conversions were performed:

'_exptl_crystal_density_meas' value 'not measured' was changed to '?'
- the value is perceived as not measured.

Automatic conversion script
Id: cif_fix_values 3008 2015-01-20 13:52:24Z robertas 
;
_cod_database_code 2200171

loop_
_symmetry_equiv_pos_as_xyz
'x, y, z'
'-x, -y, -z'

loop_
_atom_site_label
_atom_site_fract_x
_atom_site_fract_y
_atom_site_fract_z
_atom_site_U_iso_or_equiv
_atom_site_adp_type
_atom_site_calc_flag
_atom_site_refinement_flags
_atom_site_occupancy
_atom_site_disorder_assembly
_atom_site_disorder_group
_atom_site_type_symbol
Br1 .10559(9) .70378(5) .37413(4) .02022(17) Uani d . 1 . . Br
Cr1 .5000 .5000 .5000 .0180(2) Uani d S 1 . . Cr
O1 .4032(7) .6622(3) .6810(3) .0245(6) Uani d . 1 . . O
C1 .2743(10) .5980(5) .8298(4) .0242(9) Uani d . 1 . . C
H1A .3974 .4886 .8536 .029 Uiso calc R 1 . . H
H1B .0382 .5724 .8425 .029 Uiso calc R 1 . . H
C3 .2812(11) .9167(5) .8283(4) .0244(9) Uani d . 1 . . C
H3A .0454 .9507 .8342 .029 Uiso calc R 1 . . H
H3B .3948 1.0190 .8558 .029 Uiso calc R 1 . . H
C2 .3237(10) .7515(5) .9266(4) .0240(9) Uani d . 1 . . C
H2A .5459 .7433 .9508 .029 Uiso calc R 1 . . H
H2B .1558 .7528 1.0177 .029 Uiso calc R 1 . . H
C4 .4399(10) .8560(5) .6761(4) .0232(9) Uani d . 1 . . C
H4A .3266 .9144 .6022 .028 Uiso calc R 1 . . H
H4B .6753 .8848 .6524 .028 Uiso calc R 1 . . H

loop_
_atom_site_aniso_label
_atom_site_aniso_U_11
_atom_site_aniso_U_22
_atom_site_aniso_U_33
_atom_site_aniso_U_12
_atom_site_aniso_U_13
_atom_site_aniso_U_23
Br1 .0210(2) .0198(2) .0199(3) .00074(15) -.00461(16) .00071(15)
Cr1 .0230(5) .0167(4) .0144(5) .0034(3) -.0046(4) -.0026(3)
O1 .0390(16) .0173(13) .0152(14) -.0007(12) -.0004(12) -.0019(11)
C1 .029(2) .022(2) .018(2) .0006(16) .0015(17) -.0007(16)
C3 .027(2) .024(2) .021(2) .0004(16) -.0020(17) -.0058(16)
C2 .028(2) .027(2) .017(2) .0021(17) -.0026(17) -.0052(17)
C4 .032(2) .0162(19) .021(2) -.0041(16) -.0036(17) -.0010(15)

loop_
_atom_type_symbol
_atom_type_description
_atom_type_scat_dispersion_real
_atom_type_scat_dispersion_imag
_atom_type_scat_source
C C .0033 .0016 'International Tables Vol C Tables 4.2.6.8 and 6.1.1.4'
H H .0000 .0000 'International Tables Vol C Tables 4.2.6.8 and 6.1.1.4'
O O .0106 .0060 'International Tables Vol C Tables 4.2.6.8 and 6.1.1.4'
Cr Cr .3209 .6236 'International Tables Vol C Tables 4.2.6.8 and 6.1.1.4'
Br Br -.2901 2.4595 'International Tables Vol C Tables 4.2.6.8 and 6.1.1.4'

loop_
_geom_angle_atom_site_label_1
_geom_angle_atom_site_label_2
_geom_angle_atom_site_label_3
_geom_angle_site_symmetry_1
_geom_angle_site_symmetry_3
_geom_angle
O1 Cr1 O1 2_666 . 180.00(9)
O1 Cr1 Br1 2_666 2_666 90.09(8)
O1 Cr1 Br1 . 2_666 89.91(8)
O1 Cr1 Br1 2_666 . 89.91(8)
O1 Cr1 Br1 . . 90.09(8)
Br1 Cr1 Br1 2_666 . 180.0
C1 O1 C4 . . 110.7(3)
C1 O1 Cr1 . . 124.1(2)
C4 O1 Cr1 . . 125.1(2)
O1 C1 C2 . . 104.7(3)
C4 C3 C2 . . 103.6(3)
C1 C2 C3 . . 102.1(3)
O1 C4 C3 . . 105.2(3)

loop_
_geom_bond_atom_site_label_1
_geom_bond_atom_site_label_2
_geom_bond_site_symmetry_2
_geom_bond_distance
_geom_bond_publ_flag
Br1 Cr1 . 2.5825(5) ?
Cr1 O1 2_666 2.072(3) ?
Cr1 O1 . 2.072(3) ?
Cr1 Br1 2_666 2.5825(5) ?
O1 C1 . 1.450(5) ?
O1 C4 . 1.458(4) ?
C1 C2 . 1.527(6) ?
C3 C4 . 1.512(5) ?
C3 C2 . 1.528(6) ?

loop_
_geom_hbond_atom_site_label_D
_geom_hbond_atom_site_label_H
_geom_hbond_atom_site_label_A
_geom_hbond_site_symmetry_A
_geom_hbond_distance_DH
_geom_hbond_distance_HA
_geom_hbond_distance_DA
_geom_hbond_angle_DHA
C4 H4A Br1 . .98 2.99 3.599(4) 121.6
C1 H1A Br1 2_666 .98 2.99 3.607(4) 121.9
